data_7110124
loop_
_publ_author_name
'Jun Liu'
'Xin Xie'
'Yuanhong Liu'

_publ_section_title
;
 Silver-catalyzed cascade cyclization-stannylation of o-alkynylaniline
 derivatives with 2-tributylstannylfuran: an efficient synthesis of
 (3-indolyl)stannanes
;
_journal_name_full Chem.Commun.
_journal_page_first 11794
_journal_paper_doi 10.1039/c3cc46524a
_journal_volume 50
_journal_year 2013
_chemical_formula_sum 'C33 H45 I N2 O2 S Sn'
_chemical_formula_weight 779.36
_chemical_name_systematic
; 
 ? 
;
_space_group_IT_number 15
_symmetry_cell_setting monoclinic
_symmetry_space_group_name_Hall '-C 2yc'
_symmetry_space_group_name_H-M 'C 1 2/c 1'
_atom_sites_solution_hydrogens geom
_atom_sites_solution_primary direct
_atom_sites_solution_secondary difmap
_audit_creation_method SHELXL-97
_cell_angle_alpha 90.00
_cell_angle_beta 114.579(2)
_cell_angle_gamma 90.00
_cell_formula_units_Z 8
_cell_length_a 37.522(3)
_cell_length_b 11.2412(10)
_cell_length_c 18.3416(15)
_cell_measurement_reflns_used 4612
_cell_measurement_temperature 293(2)
_cell_measurement_theta_max 45.499
_cell_measurement_theta_min 4.781
_cell_volume 7035.3(10)
_computing_cell_refinement 'Bruker SMART'
_computing_data_collection 'Bruker SMART'
_computing_data_reduction 'Bruker SHELXTL'
_computing_molecular_graphics 'Bruker SHELXTL'
_computing_publication_material 'Bruker SHELXTL'
_computing_structure_refinement 'SHELXL-97 (Sheldrick, 1997)'
_computing_structure_solution 'SHELXS-97 (Sheldrick, 1990)'
_diffrn_ambient_temperature 293(2)
_diffrn_measured_fraction_theta_full 0.999
_diffrn_measured_fraction_theta_max 0.999
_diffrn_measurement_device_type 'CCD area detector'
_diffrn_measurement_method 'phi and omega scans'
_diffrn_radiation_monochromator graphite
_diffrn_radiation_source 'fine-focus sealed tube'
_diffrn_radiation_type MoK\a
_diffrn_radiation_wavelength 0.71073
_diffrn_reflns_av_R_equivalents 0.0408
_diffrn_reflns_av_sigmaI/netI 0.0410
_diffrn_reflns_limit_h_max 46
_diffrn_reflns_limit_h_min -45
_diffrn_reflns_limit_k_max 13
_diffrn_reflns_limit_k_min -13
_diffrn_reflns_limit_l_max 22
_diffrn_reflns_limit_l_min -17
_diffrn_reflns_number 20793
_diffrn_reflns_theta_full 25.99
_diffrn_reflns_theta_max 25.99
_diffrn_reflns_theta_min 1.91
_exptl_absorpt_coefficient_mu 1.692
_exptl_absorpt_correction_T_max 1.0000
_exptl_absorpt_correction_T_min 0.0939
_exptl_absorpt_correction_type empirical
_exptl_absorpt_process_details sadabs
_exptl_crystal_colour green
_exptl_crystal_density_diffrn 1.472
_exptl_crystal_density_method 'not measured'
_exptl_crystal_description prismatic
_exptl_crystal_F_000 3136
_exptl_crystal_size_max 0.187
_exptl_crystal_size_mid 0.155
_exptl_crystal_size_min 0.091
_refine_diff_density_max 0.780
_refine_diff_density_min -0.451
_refine_diff_density_rms 0.081
_refine_ls_extinction_method none
_refine_ls_goodness_of_fit_ref 1.026
_refine_ls_hydrogen_treatment constr
_refine_ls_matrix_type full
_refine_ls_number_parameters 422
_refine_ls_number_reflns 6916
_refine_ls_number_restraints 152
_refine_ls_restrained_S_all 1.039
_refine_ls_R_factor_all 0.0665
_refine_ls_R_factor_gt 0.0425
_refine_ls_shift/su_max 0.021
_refine_ls_shift/su_mean 0.001
_refine_ls_structure_factor_coef Fsqd
_refine_ls_weighting_details 'calc w=1/[\s^2^(Fo^2^)+(0.0633P)^2^+0.0000P] where P=(Fo^2^+2Fc^2^)/3'
_refine_ls_weighting_scheme calc
_refine_ls_wR_factor_gt 0.1051
_refine_ls_wR_factor_ref 0.1184
_reflns_number_gt 4791
_reflns_number_total 6916
_reflns_threshold_expression >2sigma(I)
_cod_data_source_file c3cc46524a.txt
_cod_data_source_block cd212594
_cod_original_cell_volume 7035.4(11)
_cod_original_sg_symbol_H-M C2/c
_cod_database_code 7110124

loop_
_symmetry_equiv_pos_as_xyz
'x, y, z'
'-x, y, -z+1/2'
'x+1/2, y+1/2, z'
'-x+1/2, y+1/2, -z+1/2'
'-x, -y, -z'
'x, -y, z-1/2'
'-x+1/2, -y+1/2, -z'
'x+1/2, -y+1/2, z-1/2'

loop_
_atom_site_label
_atom_site_type_symbol
_atom_site_fract_x
_atom_site_fract_y
_atom_site_fract_z
_atom_site_U_iso_or_equiv
_atom_site_adp_type
_atom_site_occupancy
_atom_site_symmetry_multiplicity
_atom_site_calc_flag
_atom_site_refinement_flags
_atom_site_disorder_assembly
_atom_site_disorder_group
Sn1 Sn 0.170978(9) 0.29810(3) 0.07375(2) 0.07658(14) Uani 1 1 d . B .
I1 I 0.070470(10) 0.62496(3) 0.256584(18) 0.07495(14) Uani 1 1 d . . .
S1 S 0.03007(3) 0.11859(8) 0.10643(6) 0.0488(2) Uani 1 1 d . . .
N1 N 0.07041(9) 0.1131(3) 0.08872(18) 0.0483(7) Uani 1 1 d . . .
N2 N 0.04556(9) 0.3260(3) -0.04484(18) 0.0491(7) Uani 1 1 d . . .
O1 O 0.00884(7) 0.2187(2) 0.06205(15) 0.0566(7) Uani 1 1 d . . .
O2 O 0.01333(8) 0.0031(2) 0.09008(15) 0.0629(7) Uani 1 1 d . . .
C1 C 0.08901(11) 0.2141(3) 0.0717(2) 0.0491(9) Uani 1 1 d . . .
C2 C 0.12709(12) 0.1900(4) 0.0890(2) 0.0567(10) Uani 1 1 d . . .
C3 C 0.13379(12) 0.0694(4) 0.1201(2) 0.0602(10) Uani 1 1 d . . .
C4 C 0.09946(11) 0.0248(3) 0.1207(2) 0.0516(9) Uani 1 1 d . . .
C5 C 0.09698(13) -0.0892(4) 0.1484(2) 0.0602(10) Uani 1 1 d . . .
H5 H 0.0738 -0.1174 0.1490 0.072 Uiso 1 1 calc R . .
C6 C 0.13023(16) -0.1578(4) 0.1747(3) 0.0774(13) Uani 1 1 d . . .
H6 H 0.1296 -0.2345 0.1931 0.093 Uiso 1 1 calc R . .
C7 C 0.16506(17) -0.1143(5) 0.1743(3) 0.0839(15) Uani 1 1 d . . .
H7 H 0.1872 -0.1625 0.1930 0.101 Uiso 1 1 calc R . .
C8 C 0.16729(14) -0.0034(5) 0.1472(3) 0.0777(13) Uani 1 1 d . . .
H8 H 0.1906 0.0240 0.1467 0.093 Uiso 1 1 calc R . .
C9 C 0.06809(10) 0.3246(3) 0.0347(2) 0.0437(8) Uani 1 1 d . . .
C10 C 0.07354(12) 0.4286(3) 0.0774(2) 0.0547(10) Uani 1 1 d . . .
H10 H 0.0889 0.4287 0.1324 0.066 Uiso 1 1 calc R . .
C11 C 0.05628(14) 0.5334(4) 0.0389(3) 0.0663(12) Uani 1 1 d . . .
H11 H 0.0594 0.6035 0.0678 0.080 Uiso 1 1 calc R . .
C12 C 0.03464(13) 0.5322(4) -0.0422(3) 0.0635(11) Uani 1 1 d . . .
H12 H 0.0235 0.6020 -0.0693 0.076 Uiso 1 1 calc R . .
C13 C 0.02948(12) 0.4276(4) -0.0831(2) 0.0554(10) Uani 1 1 d . . .
H13 H 0.0146 0.4266 -0.1382 0.066 Uiso 1 1 calc R . .
C14 C 0.03884(14) 0.2164(3) -0.0932(2) 0.0672(12) Uani 1 1 d . . .
H14A H 0.0617 0.1988 -0.1022 0.101 Uiso 1 1 calc R . .
H14B H 0.0168 0.2276 -0.1438 0.101 Uiso 1 1 calc R . .
H14C H 0.0336 0.1514 -0.0651 0.101 Uiso 1 1 calc R . .
C15 C 0.04684(11) 0.1449(3) 0.2095(2) 0.0493(9) Uani 1 1 d . . .
C16 C 0.05508(13) 0.2589(4) 0.2391(2) 0.0576(10) Uani 1 1 d . . .
H16 H 0.0510 0.3229 0.2043 0.069 Uiso 1 1 calc R . .
C17 C 0.06944(13) 0.2775(4) 0.3203(3) 0.0644(11) Uani 1 1 d . . .
H17 H 0.0754 0.3545 0.3402 0.077 Uiso 1 1 calc R . .
C18 C 0.07511(12) 0.1849(4) 0.3727(2) 0.0594(10) Uani 1 1 d . . .
C19 C 0.06615(14) 0.0722(4) 0.3413(3) 0.0703(12) Uani 1 1 d . . .
H19 H 0.0699 0.0083 0.3760 0.084 Uiso 1 1 calc R . .
C20 C 0.05170(14) 0.0504(4) 0.2600(2) 0.0664(11) Uani 1 1 d . . .
H20 H 0.0454 -0.0264 0.2400 0.080 Uiso 1 1 calc R . .
C21 C 0.09134(15) 0.2031(5) 0.4619(3) 0.0800(14) Uani 1 1 d . . .
H21A H 0.0996 0.2842 0.4744 0.120 Uiso 1 1 calc R . .
H21B H 0.1133 0.1511 0.4879 0.120 Uiso 1 1 calc R . .
H21C H 0.0714 0.1855 0.4803 0.120 Uiso 1 1 calc R . .
C22 C 0.1954(2) 0.1951(7) 0.0066(5) 0.129(3) Uani 1 1 d . . .
H22A H 0.2061 0.2499 -0.0202 0.154 Uiso 1 1 calc R . .
H22B H 0.2172 0.1491 0.0442 0.154 Uiso 1 1 calc R . .
C23 C 0.1687(2) 0.1128(8) -0.0542(5) 0.137(3) Uani 1 1 d . . .
H23A H 0.1475 0.1579 -0.0942 0.164 Uiso 1 1 calc R . .
H23B H 0.1572 0.0585 -0.0287 0.164 Uiso 1 1 calc R . .
C24 C 0.1899(3) 0.0408(10) -0.0955(6) 0.181(4) Uani 1 1 d DU . .
H24A H 0.1963 0.0941 -0.1300 0.217 Uiso 1 1 calc R . .
H24B H 0.2145 0.0119 -0.0546 0.217 Uiso 1 1 calc R . .
C25 C 0.1685(3) -0.0597(10) -0.1431(6) 0.192(4) Uani 1 1 d DU . .
H25A H 0.1638 -0.1165 -0.1091 0.288 Uiso 1 1 calc R . .
H25B H 0.1836 -0.0963 -0.1683 0.288 Uiso 1 1 calc R . .
H25C H 0.1440 -0.0328 -0.1835 0.288 Uiso 1 1 calc R . .
C26 C 0.14676(18) 0.4581(6) 0.0091(4) 0.1134(18) Uani 1 1 d DU . .
H26A H 0.1203 0.4385 -0.0287 0.136 Uiso 0.60 1 calc PR A 1
H26B H 0.1442 0.5128 0.0475 0.136 Uiso 0.60 1 calc PR A 1
H26C H 0.1389 0.5108 0.0399 0.136 Uiso 0.40 1 d PR A 2
H26D H 0.1243 0.4406 -0.0426 0.136 Uiso 0.40 1 d PR A 2
C27 C 0.1648(3) 0.5290(13) -0.0375(8) 0.128(2) Uani 0.60 1 d PDU B 1
H27A H 0.1494 0.5998 -0.0602 0.153 Uiso 0.60 1 calc PR B 1
H27B H 0.1657 0.4815 -0.0809 0.153 Uiso 0.60 1 calc PR B 1
C28 C 0.2061(4) 0.5630(12) 0.0214(8) 0.141(3) Uani 0.60 1 d PDU B 1
H28A H 0.2185 0.4967 0.0567 0.169 Uiso 0.60 1 calc PR B 1
H28B H 0.2219 0.5837 -0.0074 0.169 Uiso 0.60 1 calc PR B 1
C29 C 0.2031(4) 0.6618(14) 0.0665(9) 0.154(4) Uani 0.60 1 d PDU B 1
H29A H 0.1926 0.7286 0.0315 0.231 Uiso 0.60 1 calc PR B 1
H29B H 0.2286 0.6815 0.1067 0.231 Uiso 0.60 1 calc PR B 1
H29C H 0.1860 0.6421 0.0918 0.231 Uiso 0.60 1 calc PR B 1
C27' C 0.1816(5) 0.5170(17) 0.0006(14) 0.131(2) Uani 0.40 1 d PDU B 2
H27C H 0.2046 0.4980 0.0491 0.158 Uiso 0.40 1 calc PR B 2
H27D H 0.1848 0.4762 -0.0429 0.158 Uiso 0.40 1 calc PR B 2
C28' C 0.1840(5) 0.6481(16) -0.0137(13) 0.141(3) Uani 0.40 1 d PDU B 2
H28C H 0.1788 0.6588 -0.0697 0.169 Uiso 0.40 1 calc PR B 2
H28D H 0.1631 0.6874 -0.0052 0.169 Uiso 0.40 1 calc PR B 2
C29' C 0.2210(6) 0.7108(19) 0.0350(14) 0.154(5) Uani 0.40 1 d PDU B 2
H29D H 0.2325 0.6767 0.0877 0.231 Uiso 0.40 1 calc PR B 2
H29E H 0.2157 0.7935 0.0388 0.231 Uiso 0.40 1 calc PR B 2
H29F H 0.2389 0.7028 0.0100 0.231 Uiso 0.40 1 calc PR B 2
C30 C 0.2155(2) 0.3193(8) 0.1938(5) 0.141(3) Uani 1 1 d D . .
H30A H 0.2315 0.2479 0.2081 0.169 Uiso 0.60 1 calc PR B 1
H30B H 0.2323 0.3848 0.1939 0.169 Uiso 0.60 1 calc PR B 1
H30D H 0.2402 0.3103 0.1907 0.169 Uiso 0.40 1 d PR B 2
H30C H 0.2128 0.2533 0.2245 0.169 Uiso 0.40 1 d PR B 2
C31 C 0.2010(6) 0.343(2) 0.2590(11) 0.198(5) Uani 0.50 1 d PDU B 1
H31A H 0.2225 0.3377 0.3117 0.237 Uiso 0.50 1 calc PR B 1
H31B H 0.1812 0.2848 0.2559 0.237 Uiso 0.50 1 calc PR B 1
C32 C 0.1832(7) 0.4712(19) 0.2432(18) 0.199(5) Uani 0.50 1 d PDU B 1
H32A H 0.1797 0.4962 0.1901 0.239 Uiso 0.50 1 calc PR B 1
H32B H 0.1575 0.4687 0.2438 0.239 Uiso 0.50 1 calc PR B 1
C33 C 0.2081(6) 0.564(3) 0.3041(15) 0.205(6) Uani 0.50 1 d PDU B 1
H33A H 0.2310 0.5267 0.3435 0.308 Uiso 0.50 1 calc PR B 1
H33B H 0.1930 0.5993 0.3299 0.308 Uiso 0.50 1 calc PR B 1
H33C H 0.2159 0.6250 0.2769 0.308 Uiso 0.50 1 calc PR B 1
C31' C 0.2202(5) 0.4285(17) 0.2438(12) 0.198(5) Uani 0.50 1 d PDU B 2
H31C H 0.2213 0.5002 0.2154 0.237 Uiso 0.50 1 calc PR B 2
H31D H 0.2431 0.4240 0.2943 0.237 Uiso 0.50 1 calc PR B 2
C32' C 0.1810(7) 0.421(2) 0.2558(17) 0.199(5) Uani 0.50 1 d PDU B 2
H32C H 0.1573 0.4150 0.2066 0.238 Uiso 0.50 1 calc PR B 2
H32D H 0.1813 0.3630 0.2953 0.238 Uiso 0.50 1 calc PR B 2
C33' C 0.1926(6) 0.551(2) 0.2887(17) 0.204(6) Uani 0.50 1 d PDU B 2
H33D H 0.2171 0.5493 0.3353 0.306 Uiso 0.50 1 calc PR B 2
H33E H 0.1726 0.5833 0.3028 0.306 Uiso 0.50 1 calc PR B 2
H33F H 0.1952 0.5996 0.2482 0.306 Uiso 0.50 1 calc PR B 2

loop_
_atom_site_aniso_label
_atom_site_aniso_U_11
_atom_site_aniso_U_22
_atom_site_aniso_U_33
_atom_site_aniso_U_23
_atom_site_aniso_U_13
_atom_site_aniso_U_12
Sn1 0.0559(2) 0.0836(3) 0.0937(3) 0.00292(18) 0.03455(18) -0.01007(16)
I1 0.0838(2) 0.0785(2) 0.0672(2) -0.00623(15) 0.03604(17) -0.00655(16)
S1 0.0517(5) 0.0470(6) 0.0491(5) 0.0022(4) 0.0222(4) -0.0056(4)
N1 0.0541(18) 0.0441(18) 0.0514(18) 0.0022(13) 0.0266(15) -0.0001(14)
N2 0.0574(19) 0.0427(18) 0.0512(19) 0.0012(14) 0.0264(15) -0.0033(14)
O1 0.0511(15) 0.0602(17) 0.0593(16) 0.0051(13) 0.0237(13) 0.0000(13)
O2 0.0706(18) 0.0557(17) 0.0598(16) -0.0021(13) 0.0245(14) -0.0209(14)
C1 0.056(2) 0.047(2) 0.046(2) 0.0021(17) 0.0233(17) -0.0028(18)
C2 0.054(2) 0.057(3) 0.062(2) 0.0044(19) 0.0263(19) -0.0026(19)
C3 0.062(3) 0.064(3) 0.056(2) 0.0079(19) 0.025(2) 0.009(2)
C4 0.060(2) 0.051(2) 0.046(2) 0.0044(17) 0.0248(18) 0.0064(18)
C5 0.076(3) 0.051(2) 0.058(2) 0.0075(19) 0.031(2) 0.004(2)
C6 0.100(4) 0.058(3) 0.072(3) 0.019(2) 0.035(3) 0.021(3)
C7 0.086(4) 0.084(4) 0.079(3) 0.020(3) 0.031(3) 0.035(3)
C8 0.059(3) 0.090(4) 0.081(3) 0.014(3) 0.026(2) 0.015(2)
C9 0.046(2) 0.041(2) 0.048(2) 0.0034(16) 0.0227(17) -0.0019(15)
C10 0.066(3) 0.051(2) 0.051(2) -0.0032(18) 0.029(2) -0.0102(19)
C11 0.092(3) 0.043(2) 0.085(3) -0.008(2) 0.059(3) -0.007(2)
C12 0.074(3) 0.048(2) 0.078(3) 0.010(2) 0.041(2) 0.010(2)
C13 0.058(2) 0.053(2) 0.056(2) 0.0092(19) 0.0237(19) -0.0024(19)
C14 0.094(3) 0.048(2) 0.058(3) -0.0068(19) 0.030(2) -0.009(2)
C15 0.051(2) 0.050(2) 0.051(2) 0.0023(17) 0.0254(18) -0.0014(17)
C16 0.074(3) 0.047(2) 0.054(2) 0.0041(18) 0.029(2) -0.0011(19)
C17 0.082(3) 0.052(3) 0.061(3) -0.006(2) 0.033(2) 0.000(2)
C18 0.061(3) 0.064(3) 0.057(3) 0.003(2) 0.028(2) 0.004(2)
C19 0.098(3) 0.062(3) 0.058(3) 0.013(2) 0.039(2) -0.004(2)
C20 0.095(3) 0.051(3) 0.059(3) 0.002(2) 0.037(2) -0.014(2)
C21 0.093(4) 0.091(4) 0.056(3) 0.000(2) 0.030(3) 0.012(3)
C22 0.094(5) 0.141(6) 0.179(7) -0.018(5) 0.086(5) -0.007(4)
C23 0.124(6) 0.182(8) 0.127(6) -0.023(5) 0.074(5) -0.019(6)
C24 0.199(9) 0.230(10) 0.138(7) -0.039(6) 0.095(7) 0.009(7)
C25 0.205(9) 0.230(10) 0.156(8) -0.007(7) 0.090(7) 0.005(8)
C26 0.102(4) 0.116(4) 0.143(5) 0.041(3) 0.071(3) -0.009(3)
C27 0.105(4) 0.131(4) 0.155(5) 0.044(4) 0.062(4) -0.013(4)
C28 0.110(5) 0.139(5) 0.166(5) 0.042(4) 0.051(4) -0.014(4)
C29 0.126(6) 0.166(7) 0.162(7) 0.014(6) 0.052(6) -0.006(6)
C27' 0.109(5) 0.131(5) 0.159(5) 0.045(4) 0.060(4) -0.016(4)
C28' 0.115(5) 0.139(5) 0.164(6) 0.041(5) 0.054(4) -0.013(4)
C29' 0.123(8) 0.151(8) 0.173(9) 0.027(8) 0.046(7) -0.020(7)
C30 0.084(4) 0.161(7) 0.132(6) -0.022(5) 0.000(4) -0.020(4)
C31 0.125(7) 0.252(14) 0.153(7) 0.012(8) -0.005(7) -0.037(8)
C32 0.124(7) 0.253(14) 0.154(7) 0.010(8) -0.007(6) -0.037(8)
C33 0.125(10) 0.256(14) 0.163(10) 0.009(9) -0.013(9) -0.051(10)
C31' 0.123(7) 0.254(14) 0.154(8) 0.010(8) -0.005(7) -0.037(8)
C32' 0.123(7) 0.255(14) 0.154(7) 0.011(8) -0.006(6) -0.036(8)
C33' 0.124(9) 0.257(14) 0.160(9) 0.012(9) -0.013(8) -0.039(10)

loop_
_atom_type_symbol
_atom_type_description
_atom_type_scat_dispersion_real
_atom_type_scat_dispersion_imag
_atom_type_scat_source
C C 0.0033 0.0016 'International Tables Vol C Tables 4.2.6.8 and 6.1.1.4'
H H 0.0000 0.0000 'International Tables Vol C Tables 4.2.6.8 and 6.1.1.4'
N N 0.0061 0.0033 'International Tables Vol C Tables 4.2.6.8 and 6.1.1.4'
O O 0.0106 0.0060 'International Tables Vol C Tables 4.2.6.8 and 6.1.1.4'
S S 0.1246 0.1234 'International Tables Vol C Tables 4.2.6.8 and 6.1.1.4'
Sn Sn -0.6537 1.4246 'International Tables Vol C Tables 4.2.6.8 and 6.1.1.4'
I I -0.4742 1.8119 'International Tables Vol C Tables 4.2.6.8 and 6.1.1.4'

loop_
_geom_angle_atom_site_label_1
_geom_angle_atom_site_label_2
_geom_angle_atom_site_label_3
_geom_angle
C26 Sn1 C30 116.4(3)
C26 Sn1 C22 108.6(3)
C30 Sn1 C22 108.1(3)
C26 Sn1 C2 112.00(18)
C30 Sn1 C2 103.8(3)
C22 Sn1 C2 107.5(2)
O2 S1 O1 120.63(17)
O2 S1 N1 106.35(17)
O1 S1 N1 104.72(15)
O2 S1 C15 108.14(17)
O1 S1 C15 110.38(17)
N1 S1 C15 105.51(17)
C4 N1 C1 106.6(3)
C4 N1 S1 123.3(2)
C1 N1 S1 125.0(2)
C13 N2 C9 121.2(3)
C13 N2 C14 117.9(3)
C9 N2 C14 120.9(3)
C2 C1 N1 110.6(3)
C2 C1 C9 125.7(3)
N1 C1 C9 123.6(3)
C1 C2 C3 105.8(3)
C1 C2 Sn1 130.1(3)
C3 C2 Sn1 124.1(3)
C4 C3 C8 118.9(4)
C4 C3 C2 109.3(3)
C8 C3 C2 131.7(4)
C3 C4 C5 122.5(4)
C3 C4 N1 107.6(3)
C5 C4 N1 129.9(4)
C6 C5 C4 117.1(4)
C6 C5 H5 121.4
C4 C5 H5 121.4
C5 C6 C7 121.1(4)
C5 C6 H6 119.5
C7 C6 H6 119.5
C8 C7 C6 121.6(5)
C8 C7 H7 119.2
C6 C7 H7 119.2
C7 C8 C3 118.8(5)
C7 C8 H8 120.6
C3 C8 H8 120.6
N2 C9 C10 119.0(3)
N2 C9 C1 118.8(3)
C10 C9 C1 121.9(3)
C9 C10 C11 120.3(4)
C9 C10 H10 119.9
C11 C10 H10 119.9
C12 C11 C10 119.0(4)
C12 C11 H11 120.5
C10 C11 H11 120.5
C13 C12 C11 119.5(4)
C13 C12 H12 120.3
C11 C12 H12 120.3
N2 C13 C12 121.0(4)
N2 C13 H13 119.5
C12 C13 H13 119.5
N2 C14 H14A 109.5
N2 C14 H14B 109.5
H14A C14 H14B 109.5
N2 C14 H14C 109.5
H14A C14 H14C 109.5
H14B C14 H14C 109.5
C20 C15 C16 120.7(4)
C20 C15 S1 119.0(3)
C16 C15 S1 120.2(3)
C17 C16 C15 119.4(4)
C17 C16 H16 120.3
C15 C16 H16 120.3
C16 C17 C18 121.5(4)
C16 C17 H17 119.3
C18 C17 H17 119.3
C17 C18 C19 117.7(4)
C17 C18 C21 122.3(4)
C19 C18 C21 120.0(4)
C18 C19 C20 122.3(4)
C18 C19 H19 118.9
C20 C19 H19 118.9
C15 C20 C19 118.4(4)
C15 C20 H20 120.8
C19 C20 H20 120.8
C18 C21 H21A 109.5
C18 C21 H21B 109.5
H21A C21 H21B 109.5
C18 C21 H21C 109.5
H21A C21 H21C 109.5
H21B C21 H21C 109.5
C23 C22 Sn1 116.8(4)
C23 C22 H22A 108.1
Sn1 C22 H22A 108.1
C23 C22 H22B 108.1
Sn1 C22 H22B 108.1
H22A C22 H22B 107.3
C22 C23 C24 111.8(7)
C22 C23 H23A 109.3
C24 C23 H23A 109.3
C22 C23 H23B 109.3
C24 C23 H23B 109.3
H23A C23 H23B 107.9
C25 C24 C23 115.8(9)
C25 C24 H24A 108.3
C23 C24 H24A 108.3
C25 C24 H24B 108.3
C23 C24 H24B 108.3
H24A C24 H24B 107.4
C24 C25 H25A 109.5
C24 C25 H25B 109.5
H25A C25 H25B 109.5
C24 C25 H25C 109.5
H25A C25 H25C 109.5
H25B C25 H25C 109.5
C27 C26 C27' 27.9(8)
C27 C26 Sn1 124.6(7)
C27' C26 Sn1 103.7(8)
C27 C26 H26A 106.2
C27' C26 H26A 133.5
Sn1 C26 H26A 106.2
C27 C26 H26B 106.2
C27' C26 H26B 98.5
Sn1 C26 H26B 106.2
H26A C26 H26B 106.4
C27 C26 H26C 109.3
C27' C26 H26C 106.4
Sn1 C26 H26C 111.2
H26A C26 H26C 95.1
H26B C26 H26C 11.3
C27 C26 H26D 88.1
C27' C26 H26D 114.3
Sn1 C26 H26D 111.1
H26A C26 H26D 20.2
H26B C26 H26D 121.1
H26C C26 H26D 109.9
C26 C27 C28 107.0(9)
C26 C27 H27A 110.3
C28 C27 H27A 110.3
C26 C27 H27B 110.3
C28 C27 H27B 110.3
H27A C27 H27B 108.6
C29 C28 C27 107.8(13)
C29 C28 H28A 110.2
C27 C28 H28A 110.2
C29 C28 H28B 110.2
C27 C28 H28B 110.2
H28A C28 H28B 108.5
C28' C27' C26 123.8(15)
C28' C27' H27C 106.4
C26 C27' H27C 106.4
C28' C27' H27D 106.4
C26 C27' H27D 106.4
H27C C27' H27D 106.4
C29' C28' C27' 118.0(18)
C29' C28' H28C 107.8
C27' C28' H28C 107.8
C29' C28' H28D 107.8
C27' C28' H28D 107.8
H28C C28' H28D 107.1
C28' C29' H29D 109.5
C28' C29' H29E 109.5
H29D C29' H29E 109.5
C28' C29' H29F 109.5
H29D C29' H29F 109.5
H29E C29' H29F 109.5
C31' C30 C31 50.9(11)
C31' C30 Sn1 124.0(9)
C31 C30 Sn1 116.2(9)
C31' C30 H30A 127.7
C31 C30 H30A 108.2
Sn1 C30 H30A 108.2
C31' C30 H30B 57.8
C31 C30 H30B 108.2
Sn1 C30 H30B 108.2
H30A C30 H30B 107.4
C31' C30 H30D 104.7
C31 C30 H30D 137.2
Sn1 C30 H30D 106.6
H30A C30 H30D 54.9
H30B C30 H30D 55.5
C31' C30 H30C 106.8
C31 C30 H30C 61.1
Sn1 C30 H30C 106.7
H30A C30 H30C 53.7
H30B C30 H30C 144.3
H30D C30 H30C 107.1
C30 C31 C32 106.1(18)
C30 C31 H30C 38.3
C32 C31 H30C 142.5
C30 C31 H31A 110.5
C32 C31 H31A 110.5
H30C C31 H31A 97.2
C30 C31 H31B 110.5
C32 C31 H31B 110.5
H30C C31 H31B 82.3
H31A C31 H31B 108.7
C33 C32 C31 114(2)
C33 C32 H32A 108.7
C31 C32 H32A 108.7
C33 C32 H32B 108.7
C31 C32 H32B 108.7
H32A C32 H32B 107.6
C30 C31' C32' 99.3(15)
C30 C31' H31C 111.9
C32' C31' H31C 111.9
C30 C31' H31D 111.9
C32' C31' H31D 111.9
H31C C31' H31D 109.6
C33' C32' C31' 83.0(11)
C33' C32' H32C 114.8
C31' C32' H32C 114.8
C33' C32' H32D 114.8
C31' C32' H32D 114.8
H32C C32' H32D 111.9
C32' C33' H33D 109.5
C32' C33' H33E 109.5
H33D C33' H33E 109.5
C32' C33' H33F 109.5
H33D C33' H33F 109.5
H33E C33' H33F 109.5

loop_
_geom_bond_atom_site_label_1
_geom_bond_atom_site_label_2
_geom_bond_distance
Sn1 C26 2.137(6)
Sn1 C30 2.154(7)
Sn1 C22 2.155(6)
Sn1 C2 2.156(4)
S1 O2 1.419(3)
S1 O1 1.422(3)
S1 N1 1.676(3)
S1 C15 1.752(4)
N1 C4 1.409(5)
N1 C1 1.434(5)
N2 C13 1.345(5)
N2 C9 1.348(4)
N2 C14 1.478(5)
C1 C2 1.356(5)
C1 C9 1.475(5)
C2 C3 1.452(6)
C3 C4 1.387(6)
C3 C8 1.406(6)
C4 C5 1.396(5)
C5 C6 1.373(6)
C5 H5 0.9300
C6 C7 1.398(7)
C6 H6 0.9300
C7 C8 1.357(7)
C7 H7 0.9300
C8 H8 0.9300
C9 C10 1.374(5)
C10 C11 1.388(6)
C10 H10 0.9300
C11 C12 1.366(6)
C11 H11 0.9300
C12 C13 1.364(6)
C12 H12 0.9300
C13 H13 0.9300
C14 H14A 0.9600
C14 H14B 0.9600
C14 H14C 0.9600
C15 C20 1.371(5)
C15 C16 1.376(5)
C16 C17 1.373(6)
C16 H16 0.9300
C17 C18 1.373(6)
C17 H17 0.9300
C18 C19 1.375(6)
C18 C21 1.502(6)
C19 C20 1.380(6)
C19 H19 0.9300
C20 H20 0.9300
C21 H21A 0.9600
C21 H21B 0.9600
C21 H21C 0.9600
C22 C23 1.475(9)
C22 H22A 0.9700
C22 H22B 0.9700
C23 C24 1.540(11)
C23 H23A 0.9700
C23 H23B 0.9700
C24 C25 1.449(11)
C24 H24A 0.9700
C24 H24B 0.9700
C25 H25A 0.9600
C25 H25B 0.9600
C25 H25C 0.9600
C26 C27 1.518(10)
C26 C27' 1.531(14)
C26 H26A 0.9700
C26 H26B 0.9700
C26 H26C 0.9479
C26 H26D 0.9915
C27 C28 1.526(13)
C27 H27A 0.9700
C27 H27B 0.9700
C28 C29 1.417(14)
C28 H28A 0.9700
C28 H28B 0.9700
C29 H29A 0.9600
C29 H29B 0.9600
C29 H29C 0.9600
C27' C28' 1.506(17)
C27' H27C 0.9700
C27' H27D 0.9700
C28' C29' 1.480(16)
C28' H28C 0.9700
C28' H28D 0.9700
C29' H29D 0.9600
C29' H29E 0.9600
C29' H29F 0.9600
C30 C31' 1.498(15)
C30 C31 1.528(17)
C30 H30A 0.9700
C30 H30B 0.9700
C30 H30D 0.9579
C30 H30C 0.9608
C31 C32 1.568(18)
C31 H31A 0.9700
C31 H31B 0.9700
C32 C33 1.531(18)
C32 H32A 0.9700
C32 H32B 0.9700
C33 H33A 0.9600
C33 H33B 0.9600
C33 H33C 0.9600
C31' C32' 1.576(18)
C31' H31C 0.9700
C31' H31D 0.9700
C32' C33' 1.574(18)
C32' H32C 0.9700
C32' H32D 0.9700
C33' H33D 0.9600
C33' H33E 0.9600
C33' H33F 0.9600

loop_
_geom_torsion_atom_site_label_1
_geom_torsion_atom_site_label_2
_geom_torsion_atom_site_label_3
_geom_torsion_atom_site_label_4
_geom_torsion
O2 S1 N1 C4 -50.2(3)
O1 S1 N1 C4 -178.9(3)
C15 S1 N1 C4 64.5(3)
O2 S1 N1 C1 158.3(3)
O1 S1 N1 C1 29.5(3)
C15 S1 N1 C1 -87.0(3)
C4 N1 C1 C2 2.1(4)
S1 N1 C1 C2 157.6(3)
C4 N1 C1 C9 177.9(3)
S1 N1 C1 C9 -26.7(5)
N1 C1 C2 C3 -1.2(4)
C9 C1 C2 C3 -176.8(4)
N1 C1 C2 Sn1 177.4(3)
C9 C1 C2 Sn1 1.8(6)
C26 Sn1 C2 C1 -7.6(5)
C30 Sn1 C2 C1 118.7(4)
C22 Sn1 C2 C1 -126.9(4)
C26 Sn1 C2 C3 170.8(4)
C30 Sn1 C2 C3 -62.9(4)
C22 Sn1 C2 C3 51.6(4)
C1 C2 C3 C4 -0.1(4)
Sn1 C2 C3 C4 -178.9(3)
C1 C2 C3 C8 179.5(5)
Sn1 C2 C3 C8 0.7(7)
C8 C3 C4 C5 1.0(6)
C2 C3 C4 C5 -179.3(4)
C8 C3 C4 N1 -178.2(4)
C2 C3 C4 N1 1.5(4)
C1 N1 C4 C3 -2.1(4)
S1 N1 C4 C3 -158.1(3)
C1 N1 C4 C5 178.7(4)
S1 N1 C4 C5 22.7(6)
C3 C4 C5 C6 -0.8(6)
N1 C4 C5 C6 178.2(4)
C4 C5 C6 C7 0.6(7)
C5 C6 C7 C8 -0.7(8)
C6 C7 C8 C3 0.9(8)
C4 C3 C8 C7 -1.0(7)
C2 C3 C8 C7 179.4(5)
C13 N2 C9 C10 2.1(5)
C14 N2 C9 C10 -179.9(3)
C13 N2 C9 C1 -172.4(3)
C14 N2 C9 C1 5.6(5)
C2 C1 C9 N2 98.1(5)
N1 C1 C9 N2 -77.0(4)
C2 C1 C9 C10 -76.2(5)
N1 C1 C9 C10 108.7(4)
N2 C9 C10 C11 -0.5(5)
C1 C9 C10 C11 173.8(3)
C9 C10 C11 C12 -1.5(6)
C10 C11 C12 C13 1.9(6)
C9 N2 C13 C12 -1.7(5)
C14 N2 C13 C12 -179.7(4)
C11 C12 C13 N2 -0.4(6)
O2 S1 C15 C20 17.0(4)
O1 S1 C15 C20 150.9(3)
N1 S1 C15 C20 -96.5(3)
O2 S1 C15 C16 -163.2(3)
O1 S1 C15 C16 -29.3(4)
N1 S1 C15 C16 83.3(3)
C20 C15 C16 C17 2.0(6)
S1 C15 C16 C17 -177.8(3)
C15 C16 C17 C18 -1.2(7)
C16 C17 C18 C19 0.4(7)
C16 C17 C18 C21 179.1(4)
C17 C18 C19 C20 -0.3(7)
C21 C18 C19 C20 -179.1(4)
C16 C15 C20 C19 -1.9(6)
S1 C15 C20 C19 177.9(3)
C18 C19 C20 C15 1.1(7)
C26 Sn1 C22 C23 -87.7(7)
C30 Sn1 C22 C23 145.2(6)
C2 Sn1 C22 C23 33.7(7)
Sn1 C22 C23 C24 -177.6(6)
C22 C23 C24 C25 167.2(9)
C30 Sn1 C26 C27 84.4(9)
C22 Sn1 C26 C27 -37.8(9)
C2 Sn1 C26 C27 -156.4(8)
C30 Sn1 C26 C27' 64.0(11)
C22 Sn1 C26 C27' -58.1(11)
C2 Sn1 C26 C27' -176.7(10)
C27' C26 C27 C28 -11(2)
Sn1 C26 C27 C28 -57.7(14)
C26 C27 C28 C29 -79.3(15)
C27 C26 C27' C28' 60(2)
Sn1 C26 C27' C28' -157.6(19)
C26 C27' C28' C29' 134(2)
C26 Sn1 C30 C31' 22.8(13)
C22 Sn1 C30 C31' 145.2(12)
C2 Sn1 C30 C31' -100.8(12)
C26 Sn1 C30 C31 81.8(12)
C22 Sn1 C30 C31 -155.8(11)
C2 Sn1 C30 C31 -41.7(11)
C31' C30 C31 C32 44.1(15)
Sn1 C30 C31 C32 -69.7(18)
C30 C31 C32 C33 -108(2)
C31 C30 C31' C32' -31.4(14)
Sn1 C30 C31' C32' 66.6(19)
C30 C31' C32' C33' -168.6(18)
